data_1550146
loop_
_publ_author_name
'Pawledzio, Sylwia'
'Makal, Anna'
'Trzybi\'nski, Damian'
'Wo\'zniak, Krzysztof'

_publ_section_title
;
 Crystal structure, interaction energies and experimental electron density
 of the popular drug ketoprophen
;
_journal_coeditor_code LQ5013
_journal_issue 6
_journal_name_full IUCrJ
_journal_page_first
;
;
_journal_paper_doi 10.1107/S2052252518013222
_journal_volume 5
_journal_year 2018
_chemical_formula_moiety 'C16 H14 O3'
_chemical_formula_sum 'C16 H14 O3'
_chemical_formula_weight 254.27
_chemical_name_systematic '2-(3-benzoylphenyl)-propionic acid'
_space_group_crystal_system triclinic
_space_group_IT_number 2
_space_group_name_Hall '-P 1'
_space_group_name_H-M_alt 'P -1'
_symmetry_space_group_name_Hall '-P 1'
_symmetry_space_group_name_H-M 'P -1'
_atom_sites_solution_hydrogens mixed
_atom_sites_solution_primary direct
_audit_creation_date 2018-06-25
_audit_creation_method
;
Olex2 1.2
(compiled 2018.05.29 svn.r3508 for OlexSys, GUI svn.r5506)
;
_cell_angle_alpha 92.078(3)
_cell_angle_beta 93.838(2)
_cell_angle_gamma 90.994(3)
_cell_formula_units_Z 2
_cell_length_a 6.0671(4)
_cell_length_b 7.5611(5)
_cell_length_c 13.8523(9)
_cell_measurement_reflns_used 9967
_cell_measurement_temperature 100
_cell_measurement_theta_max 24.351
_cell_measurement_theta_min 3.023
_cell_volume 633.49(7)
_computing_cell_refinement 'SAINT v8.34A (Bruker, 2013)'
_computing_data_collection 'APEX2 v2012.4-3 (Bruker AXS)'
_computing_data_reduction 'SAINT v8.34A (Bruker, 2013)'
_computing_molecular_graphics 'Olex2 (Dolomanov et al., 2009)'
_computing_publication_material 'Olex2 (Dolomanov et al., 2009)'
_computing_structure_refinement 'ShelXL (Sheldrick, 2015)'
_computing_structure_solution 'ShelXS (Sheldrick, 2008)'
_diffrn_ambient_temperature 100
_diffrn_detector 'Bruker APEX2 area detector'
_diffrn_detector_area_resol_mean 7.9
_diffrn_detector_type 'CCD area detector'
_diffrn_measured_fraction_theta_full 1.000
_diffrn_measured_fraction_theta_max 0.998
_diffrn_measurement_device 'three-circle diffractometer'
_diffrn_measurement_device_type 'Bruker SMART APEX2 area detector'
_diffrn_measurement_method '\w and \f scans'
_diffrn_radiation_collimation 'focusing mirrors'
_diffrn_radiation_monochromator 'mirror optics'
_diffrn_radiation_probe x-ray
_diffrn_radiation_type MoK\a
_diffrn_radiation_wavelength 0.71073
_diffrn_reflns_av_R_equivalents 0.0291
_diffrn_reflns_av_unetI/netI 0.0163
_diffrn_reflns_Laue_measured_fraction_full 1.000
_diffrn_reflns_Laue_measured_fraction_max 0.998
_diffrn_reflns_limit_h_max 12
_diffrn_reflns_limit_h_min -12
_diffrn_reflns_limit_k_max 15
_diffrn_reflns_limit_k_min -15
_diffrn_reflns_limit_l_max 27
_diffrn_reflns_limit_l_min -27
_diffrn_reflns_number 96998
_diffrn_reflns_point_group_measured_fraction_full 1.000
_diffrn_reflns_point_group_measured_fraction_max 0.998
_diffrn_reflns_theta_full 25.242
_diffrn_reflns_theta_max 45.599
_diffrn_reflns_theta_min 1.474
_diffrn_source 'microfocus sealed X-ray tube'
_diffrn_source_type 'Incoatec I\ms'
_diffrn_standards_number 0
_exptl_absorpt_coefficient_mu 0.092
_exptl_absorpt_correction_T_max 0.7451
_exptl_absorpt_correction_T_min 0.7142
_exptl_absorpt_correction_type multi-scan
_exptl_absorpt_process_details
;
SADABS-2012/1 (Bruker,2012) was used for absorption correction.
wR2(int) was 0.0702 before and 0.0394 after correction.
The Ratio of minimum to maximum transmission is 0.9585.
The \l/2 correction factor is 0.0015.
;
_exptl_crystal_colour 'clear light colourless'
_exptl_crystal_colour_lustre clear
_exptl_crystal_colour_modifier light
_exptl_crystal_colour_primary colourless
_exptl_crystal_density_diffrn 1.333
_exptl_crystal_description block
_exptl_crystal_F_000 268
_exptl_crystal_size_max 0.416
_exptl_crystal_size_mid 0.195
_exptl_crystal_size_min 0.082
_refine_diff_density_max 0.665
_refine_diff_density_min -0.365
_refine_diff_density_rms 0.056
_refine_ls_extinction_method none
_refine_ls_goodness_of_fit_ref 1.044
_refine_ls_hydrogen_treatment mixed
_refine_ls_matrix_type full
_refine_ls_number_parameters 284
_refine_ls_number_reflns 10775
_refine_ls_number_restraints 127
_refine_ls_restrained_S_all 1.044
_refine_ls_R_factor_all 0.0486
_refine_ls_R_factor_gt 0.0372
_refine_ls_shift/su_max 0.001
_refine_ls_shift/su_mean 0.000
_refine_ls_structure_factor_coef Fsqd
_refine_ls_weighting_details 'w=1/[\s^2^(Fo^2^)+(0.0631P)^2^+0.0721P] where P=(Fo^2^+2Fc^2^)/3'
_refine_ls_weighting_scheme calc
_refine_ls_wR_factor_gt 0.1107
_refine_ls_wR_factor_ref 0.1187
_reflns_Friedel_coverage 0.000
_reflns_number_gt 8809
_reflns_number_total 10775
_reflns_threshold_expression 'I > 2\s(I)'
_cod_data_source_file lq5013.cif
_cod_data_source_block 2015_12_30_am_ket_0m
_cod_database_code 1550146
_shelx_shelxl_version_number 2014/7
_shelx_space_group_comment
;
The symmetry employed for this shelxl refinement is uniquely defined
by the following loop, which should always be used as a source of
symmetry information in preference to the above space-group names.
They are only intended as comments.
;
_olex2_refinement_description
;
1. Fixed Uiso
 At 1.2 times of:
  All C(H) groups
 At 1.5 times of:
  All C(H,H,H) groups, All O(H) groups
2. Restrained distances
 C3A-C2A \\sim C3C-C2C
 with sigma of 0.002
 C2C-C1C \\sim C2A-C1A
 with sigma of 0.002
 C6C-C1C \\sim C6A-C1A
 with sigma of 0.002
 C6C-C5C \\sim C6A-C5A
 with sigma of 0.002
 C5C-C4C \\sim C5A-C4A
 with sigma of 0.002
 C4A-C3A \\sim C4C-C3C
 with sigma of 0.002
 C8C-C1C \\sim C8A-C1A
 with sigma of 0.002
 C8A-C10A \\sim C8C-C10C
 with sigma of 0.002
 C7C-C3C \\sim C7A-C3A
 with sigma of 0.002
 O3A-C7A \\sim O3C-C7C
 with sigma of 0.002
3. Restrained planarity
 C1C, C2C, C3C, C4C, C5C, C6C
 with sigma of 0.1
4. Uiso/Uaniso restraints and constraints
O1A \\sim O2A \\sim C8A \\sim C9A \\sim C10A: within 1.7A with sigma of 0.04
and sigma for terminal atoms of 0.08
5. Rigid body (RIGU) restrains
 C1C, C2C, C3C, C4C, C5C, C6C
 with sigma for 1-2 distances of 0.004 and sigma for 1-3 distances of 0.004
 O1C, O2C, O3C, C1C, C2C, C3C, C4C, C5C, C6C, C7C, C8C, C9C, C10C
 with sigma for 1-2 distances of 0.001 and sigma for 1-3 distances of 0.001
6. Others
 Sof(O1C)=Sof(O2C)=Sof(H2C)=Sof(O3C)=Sof(C1C)=Sof(C2C)=Sof(H2CA)=Sof(C3C)=
 Sof(C4C)=Sof(H4C)=Sof(C5C)=Sof(H5C)=Sof(C6C)=Sof(H6C)=Sof(C7C)=Sof(C8C)=
 Sof(H8C)=Sof(C9C)=Sof(H9CA)=Sof(H9CB)=Sof(H9CC)=Sof(C10C)=1-FVAR(1)
 Sof(O1A)=Sof(O2A)=Sof(H2A)=Sof(O3A)=Sof(C1A)=Sof(C2A)=Sof(H2AA)=Sof(C3A)=
 Sof(C4A)=Sof(H4A)=Sof(C5A)=Sof(H5A)=Sof(C6A)=Sof(H6A)=Sof(C7A)=Sof(C8A)=
 Sof(H8A)=Sof(C9A)=Sof(H9AA)=Sof(H9AB)=Sof(H9AC)=Sof(C10A)=FVAR(1)
7.a Ternary CH refined with riding coordinates:
 C8A(H8A), C8C(H8C)
7.b Aromatic/amide H refined with riding coordinates:
 C2C(H2CA), C4C(H4C), C5C(H5C), C6C(H6C), C2A(H2AA), C4A(H4A), C5A(H5A),
 C6A(H6A), C12A(H12A), C13A(H13A), C14A(H14A), C15A(H15A), C16A(H16A)
7.c Fitted hexagon refined as free rotating group:
 C1C(C2C,C3C,C4C,C5C,C6C)
7.d Idealised Me refined as rotating group:
 C9A(H9AA,H9AB,H9AC), C9C(H9CA,H9CB,H9CC)
7.e Idealised tetrahedral OH refined as rotating group:
 O2C(H2C)
;
_olex2_submission_special_instructions 'No special instructions were received'

loop_
_space_group_symop_operation_xyz
'x, y, z'
'-x, -y, -z'

loop_
_atom_site_label
_atom_site_type_symbol
_atom_site_fract_x
_atom_site_fract_y
_atom_site_fract_z
_atom_site_U_iso_or_equiv
_atom_site_adp_type
_atom_site_occupancy
_atom_site_site_symmetry_order
_atom_site_calc_flag
_atom_site_refinement_flags_posn
_atom_site_refinement_flags_adp
_atom_site_refinement_flags_occupancy
_atom_site_disorder_assembly
_atom_site_disorder_group
O1A O 0.79419(7) 0.38117(6) 0.03356(3) 0.02327(8) Uani 0.9572(10) 1 d . U P A 1
O1C O 1.021(2) 0.3379(14) 0.0591(8) 0.0259(17) Uani 0.0428(10) 1 d . U P A 2
O2A O 1.15248(6) 0.34687(6) 0.07551(3) 0.01926(7) Uani 0.9572(10) 1 d . U P A 1
H2A H 1.1633(18) 0.4372(15) 0.0358(8) 0.029 Uiso 0.9572(10) 1 d R . P A 1
O2C O 0.665(2) 0.4321(17) 0.0386(10) 0.032(2) Uani 0.0428(10) 1 d . U P A 2
H2C H 0.6470 0.4234 -0.0221 0.048 Uiso 0.0428(10) 1 calc GR . P A 2
O3A O 1.18065(8) 0.21528(11) 0.50067(4) 0.02370(13) Uani 0.9572(10) 1 d D . P A 1
O3C O 1.1598(19) 0.1952(16) 0.4802(11) 0.022(2) Uani 0.0428(10) 1 d D U P A 2
C1A C 0.80790(6) 0.22324(5) 0.23686(3) 0.01189(6) Uani 0.9572(10) 1 d D . P A 1
C1C C 0.7010(13) 0.2480(10) 0.2312(4) 0.0171(13) Uani 0.0428(10) 1 d D U P A 2
C2C C 0.8450(11) 0.2071(10) 0.3092(5) 0.0168(13) Uani 0.0428(10) 1 d DG U P A 2
H2CA H 0.9751 0.1431 0.2985 0.020 Uiso 0.0428(10) 1 calc R . P A 2
C3C C 0.7987(15) 0.2599(14) 0.4027(5) 0.0182(18) Uani 0.0428(10) 1 d DG U P A 2
C4C C 0.6083(17) 0.3535(15) 0.4183(4) 0.0173(17) Uani 0.0428(10) 1 d DG U P A 2
H4C H 0.5767 0.3896 0.4822 0.021 Uiso 0.0428(10) 1 calc R . P A 2
C5C C 0.4643(13) 0.3944(12) 0.3403(6) 0.0216(16) Uani 0.0428(10) 1 d DG U P A 2
H5C H 0.3342 0.4584 0.3509 0.026 Uiso 0.0428(10) 1 calc R . P A 2
C6C C 0.5107(12) 0.3416(11) 0.2468(5) 0.0226(16) Uani 0.0428(10) 1 d DG U P A 2
H6C H 0.4123 0.3695 0.1935 0.027 Uiso 0.0428(10) 1 calc R . P A 2
C2A C 0.92630(7) 0.19877(5) 0.32454(3) 0.01188(6) Uani 0.9572(10) 1 d D . P A 1
H2AA H 1.0663 0.1443 0.3252 0.014 Uiso 0.9572(10) 1 calc R . P A 1
C3A C 0.84092(8) 0.25387(7) 0.41204(3) 0.01179(6) Uani 0.9572(10) 1 d D . P A 1
C4A C 0.63639(8) 0.33497(8) 0.41087(4) 0.01361(7) Uani 0.9572(10) 1 d D . P A 1
H4A H 0.5769 0.3712 0.4700 0.016 Uiso 0.9572(10) 1 calc R . P A 1
C5A C 0.51905(7) 0.36297(6) 0.32294(3) 0.01478(7) Uani 0.9572(10) 1 d D . P A 1
H5A H 0.3807 0.4200 0.3221 0.018 Uiso 0.9572(10) 1 calc R . P A 1
C6A C 0.60402(7) 0.30760(6) 0.23653(3) 0.01427(6) Uani 0.9572(10) 1 d D . P A 1
H6A H 0.5234 0.3270 0.1768 0.017 Uiso 0.9572(10) 1 calc R . P A 1
C7A C 0.98078(8) 0.23207(10) 0.50353(4) 0.01356(7) Uani 0.9572(10) 1 d D . P A 1
C7C C 0.9638(19) 0.229(3) 0.4847(7) 0.019(2) Uani 0.0428(10) 1 d D U P A 2
C8A C 0.89709(7) 0.15325(6) 0.14302(3) 0.01371(6) Uani 0.9572(10) 1 d D U P A 1
H8A H 1.0388 0.0919 0.1591 0.016 Uiso 0.9572(10) 1 calc R . P A 1
C8C C 0.723(2) 0.1793(13) 0.1276(5) 0.0229(14) Uani 0.0428(10) 1 d D U P A 2
H8C H 0.5715 0.1490 0.0983 0.028 Uiso 0.0428(10) 1 calc R . P A 2
C9A C 0.73546(9) 0.02094(7) 0.08851(4) 0.02017(8) Uani 0.9572(10) 1 d . U P A 1
H9AA H 0.7137 -0.0815 0.1284 0.030 Uiso 0.9572(10) 1 calc GR . P A 1
H9AB H 0.7957 -0.0182 0.0276 0.030 Uiso 0.9572(10) 1 calc GR . P A 1
H9AC H 0.5935 0.0778 0.0746 0.030 Uiso 0.9572(10) 1 calc GR . P A 1
C9C C 0.859(3) 0.0173(19) 0.1199(10) 0.026(2) Uani 0.0428(10) 1 d . U P A 2
H9CA H 1.0165 0.0510 0.1278 0.039 Uiso 0.0428(10) 1 calc GR . P A 2
H9CB H 0.8272 -0.0417 0.0563 0.039 Uiso 0.0428(10) 1 calc GR . P A 2
H9CC H 0.8240 -0.0635 0.1706 0.039 Uiso 0.0428(10) 1 calc GR . P A 2
C10A C 0.94346(7) 0.30480(6) 0.07877(3) 0.01372(6) Uani 0.9572(10) 1 d D U P A 1
C10C C 0.819(2) 0.3230(14) 0.0690(8) 0.0219(15) Uani 0.0428(10) 1 d D U P A 2
C11A C 0.88073(6) 0.23248(5) 0.59878(3) 0.01244(6) Uani 1 1 d . . . . .
C12A C 1.00922(7) 0.30145(6) 0.67964(3) 0.01503(6) Uani 1 1 d . . . . .
H12A H 1.1516 0.3512 0.6720 0.018 Uiso 1 1 calc R . . . .
C13A C 0.92860(8) 0.29713(6) 0.77099(3) 0.01784(7) Uani 1 1 d . . . . .
H13A H 1.0149 0.3459 0.8256 0.021 Uiso 1 1 calc R . . . .
C14A C 0.72159(8) 0.22159(7) 0.78286(3) 0.01864(7) Uani 1 1 d . . . . .
H14A H 0.6671 0.2183 0.8455 0.022 Uiso 1 1 calc R . . . .
C15A C 0.59475(7) 0.15096(6) 0.70279(3) 0.01665(7) Uani 1 1 d . . . . .
H15A H 0.4544 0.0980 0.7109 0.020 Uiso 1 1 calc R . . . .
C16A C 0.67297(6) 0.15770(6) 0.61081(3) 0.01377(6) Uani 1 1 d . . . . .
H16A H 0.5848 0.1113 0.5561 0.017 Uiso 1 1 calc R . . . .

loop_
_atom_site_aniso_label
_atom_site_aniso_U_11
_atom_site_aniso_U_22
_atom_site_aniso_U_33
_atom_site_aniso_U_23
_atom_site_aniso_U_13
_atom_site_aniso_U_12
O1A 0.01674(14) 0.03017(19) 0.02344(17) 0.01530(15) -0.00220(12) -0.00061(13)
O1C 0.030(3) 0.021(3) 0.027(4) 0.001(3) 0.007(2) -0.0015(19)
O2A 0.01460(13) 0.02231(15) 0.02138(15) 0.00805(12) 0.00157(11) -0.00149(11)
O2C 0.031(3) 0.031(3) 0.036(5) 0.016(4) 0.011(3) 0.001(2)
O3A 0.01004(13) 0.0452(4) 0.01574(17) -0.00095(18) 0.00092(11) 0.00235(16)
O3C 0.021(3) 0.008(3) 0.037(5) -0.007(3) 0.006(2) 0.0015(19)
C1A 0.01215(13) 0.01289(13) 0.01075(12) 0.00215(10) 0.00083(10) 0.00013(10)
C1C 0.019(2) 0.014(2) 0.0189(18) 0.0037(14) 0.0059(15) 0.0000(18)
C2C 0.019(2) 0.012(3) 0.020(2) 0.0028(15) 0.0066(16) 0.000(2)
C3C 0.021(3) 0.015(4) 0.020(2) 0.0021(17) 0.0073(16) 0.000(2)
C4C 0.019(3) 0.010(3) 0.024(2) 0.0035(18) 0.0087(17) -0.001(2)
C5C 0.022(3) 0.019(3) 0.025(2) 0.0036(19) 0.0075(18) 0.003(2)
C6C 0.024(3) 0.020(3) 0.025(2) 0.0035(18) 0.0080(17) 0.004(2)
C2A 0.01092(13) 0.01410(13) 0.01080(12) 0.00182(10) 0.00129(10) 0.00088(10)
C3A 0.01050(14) 0.01425(16) 0.01072(13) 0.00115(11) 0.00110(10) 0.00020(11)
C4A 0.01215(15) 0.01552(19) 0.01349(14) 0.00148(12) 0.00238(11) 0.00210(13)
C5A 0.01191(13) 0.01680(16) 0.01597(15) 0.00325(12) 0.00128(11) 0.00321(11)
C6A 0.01273(14) 0.01690(15) 0.01326(14) 0.00328(11) -0.00037(11) 0.00168(11)
C7A 0.01042(13) 0.0190(2) 0.01127(16) 0.00037(15) 0.00087(11) -0.00003(12)
C7C 0.022(3) 0.016(4) 0.020(3) 0.000(2) 0.0076(19) 0.003(2)
C8A 0.01585(14) 0.01471(14) 0.01077(12) 0.00184(10) 0.00170(10) 0.00004(11)
C8C 0.028(3) 0.021(2) 0.021(2) 0.0022(15) 0.0069(17) 0.0003(18)
C9A 0.0241(2) 0.01979(18) 0.01629(16) -0.00283(13) 0.00217(14) -0.00491(15)
C9C 0.035(5) 0.023(2) 0.021(3) 0.003(2) 0.010(3) 0.003(3)
C10A 0.01452(14) 0.01667(15) 0.01012(12) 0.00236(11) 0.00098(10) -0.00035(11)
C10C 0.030(3) 0.020(2) 0.016(3) 0.0009(19) 0.0048(19) -0.0012(18)
C11A 0.01149(12) 0.01400(13) 0.01178(12) 0.00074(10) 0.00058(9) -0.00070(9)
C12A 0.01427(13) 0.01647(14) 0.01395(14) 0.00036(11) -0.00121(10) -0.00207(11)
C13A 0.02080(17) 0.01969(16) 0.01259(14) -0.00061(12) -0.00134(12) -0.00071(13)
C14A 0.02160(17) 0.02176(18) 0.01298(14) 0.00248(12) 0.00332(12) 0.00057(14)
C15A 0.01568(14) 0.01903(16) 0.01573(15) 0.00369(12) 0.00344(11) -0.00136(12)
C16A 0.01249(12) 0.01534(14) 0.01343(13) 0.00099(10) 0.00076(10) -0.00179(10)

loop_
_atom_type_symbol
_atom_type_description
_atom_type_scat_dispersion_real
_atom_type_scat_dispersion_imag
_atom_type_scat_source
C C 0.0033 0.0016 'International Tables Vol C Tables 4.2.6.8 and 6.1.1.4'
H H 0.0000 0.0000 'International Tables Vol C Tables 4.2.6.8 and 6.1.1.4'
O O 0.0106 0.0060 'International Tables Vol C Tables 4.2.6.8 and 6.1.1.4'

loop_
_geom_angle_atom_site_label_1
_geom_angle_atom_site_label_2
_geom_angle_atom_site_label_3
_geom_angle
C10A O2A H2A 108.1(7)
C10C O2C H2C 109.5
C2A C1A C6A 119.26(4)
C2A C1A C8A 119.80(4)
C6A C1A C8A 120.91(4)
C2C C1C C6C 120.0
C2C C1C C8C 124.0(7)
C6C C1C C8C 115.6(7)
C1C C2C H2CA 120.0
C1C C2C C3C 120.0
C3C C2C H2CA 120.0
C2C C3C C7C 119.4(7)
C4C C3C C2C 120.0
C4C C3C C7C 120.4(7)
C3C C4C H4C 120.0
C5C C4C C3C 120.0
C5C C4C H4C 120.0
C4C C5C H5C 120.0
C4C C5C C6C 120.0
C6C C5C H5C 120.0
C1C C6C H6C 120.0
C5C C6C C1C 120.0
C5C C6C H6C 120.0
C1A C2A H2AA 119.7
C1A C2A C3A 120.54(4)
C3A C2A H2AA 119.7
C2A C3A C7A 118.02(4)
C4A C3A C2A 119.66(4)
C4A C3A C7A 122.23(4)
C3A C4A H4A 120.0
C3A C4A C5A 119.98(4)
C5A C4A H4A 120.0
C4A C5A H5A 119.9
C6A C5A C4A 120.11(4)
C6A C5A H5A 119.9
C1A C6A H6A 119.8
C5A C6A C1A 120.43(4)
C5A C6A H6A 119.8
O3A C7A C3A 119.84(5)
O3A C7A C11A 119.33(5)
C11A C7A C3A 120.83(4)
O3C C7C C3C 127.4(12)
O3C C7C C11A 113.5(9)
C3C C7C C11A 119.1(8)
C1A C8A H8A 108.5
C1A C8A C9A 111.68(4)
C9A C8A H8A 108.5
C10A C8A C1A 110.05(4)
C10A C8A H8A 108.5
C10A C8A C9A 109.48(4)
C1C C8C H8C 107.8
C9C C8C C1C 114.0(9)
C9C C8C H8C 107.8
C9C C8C C10C 109.3(10)
C10C C8C C1C 110.0(7)
C10C C8C H8C 107.8
C8A C9A H9AA 109.5
C8A C9A H9AB 109.5
C8A C9A H9AC 109.5
H9AA C9A H9AB 109.5
H9AA C9A H9AC 109.5
H9AB C9A H9AC 109.5
C8C C9C H9CA 109.5
C8C C9C H9CB 109.5
C8C C9C H9CC 109.5
H9CA C9C H9CB 109.5
H9CA C9C H9CC 109.5
H9CB C9C H9CC 109.5
O1A C10A O2A 123.44(4)
O1A C10A C8A 121.89(4)
O2A C10A C8A 114.67(4)
O1C C10C O2C 126.7(10)
O1C C10C C8C 122.3(12)
O2C C10C C8C 110.8(11)
C12A C11A C7A 117.52(4)
C12A C11A C7C 123.9(5)
C16A C11A C7A 122.71(4)
C16A C11A C7C 116.4(5)
C16A C11A C12A 119.64(4)
C11A C12A H12A 120.0
C13A C12A C11A 120.00(4)
C13A C12A H12A 120.0
C12A C13A H13A 119.9
C12A C13A C14A 120.24(4)
C14A C13A H13A 119.9
C13A C14A H14A 120.1
C15A C14A C13A 119.87(4)
C15A C14A H14A 120.1
C14A C15A H15A 119.9
C14A C15A C16A 120.16(4)
C16A C15A H15A 119.9
C11A C16A H16A 120.0
C15A C16A C11A 120.07(4)
C15A C16A H16A 120.0

loop_
_geom_bond_atom_site_label_1
_geom_bond_atom_site_label_2
_geom_bond_distance
O1A C10A 1.2305(6)
O1C C10C 1.242(17)
O2A H2A 0.897(12)
O2A C10A 1.3061(6)
O2C H2C 0.8400
O2C C10C 1.318(18)
O3A C7A 1.2245(6)
O3C C7C 1.225(2)
C1A C2A 1.3891(5)
C1A C6A 1.4013(6)
C1A C8A 1.5222(6)
C1C C2C 1.3900
C1C C6C 1.3900
C1C C8C 1.523(2)
C2C H2CA 0.9500
C2C C3C 1.3900
C3C C4C 1.3900
C3C C7C 1.493(2)
C4C H4C 0.9500
C4C C5C 1.3900
C5C H5C 0.9500
C5C C6C 1.3900
C6C H6C 0.9500
C2A H2AA 0.9500
C2A C3A 1.4021(6)
C3A C4A 1.3931(6)
C3A C7A 1.4931(6)
C4A H4A 0.9500
C4A C5A 1.3940(6)
C5A H5A 0.9500
C5A C6A 1.3884(6)
C6A H6A 0.9500
C7A C11A 1.4887(7)
C7C C11A 1.689(12)
C8A H8A 1.0000
C8A C9A 1.5312(7)
C8A C10A 1.5102(6)
C8C H8C 1.0000
C8C C9C 1.494(18)
C8C C10C 1.511(2)
C9A H9AA 0.9800
C9A H9AB 0.9800
C9A H9AC 0.9800
C9C H9CA 0.9800
C9C H9CB 0.9800
C9C H9CC 0.9800
C11A C12A 1.4002(6)
C11A C16A 1.3952(5)
C12A H12A 0.9500
C12A C13A 1.3881(6)
C13A H13A 0.9500
C13A C14A 1.3929(7)
C14A H14A 0.9500
C14A C15A 1.3914(7)
C15A H15A 0.9500
C15A C16A 1.3914(6)
C16A H16A 0.9500

loop_
_geom_torsion_atom_site_label_1
_geom_torsion_atom_site_label_2
_geom_torsion_atom_site_label_3
_geom_torsion_atom_site_label_4
_geom_torsion
O3A C7A C11A C12A 31.49(9)
O3A C7A C11A C16A -144.39(7)
O3C C7C C11A C12A 38.4(18)
O3C C7C C11A C16A -140.0(12)
C1A C2A C3A C4A -0.48(6)
C1A C2A C3A C7A -177.04(4)
C1A C8A C10A O1A -75.44(6)
C1A C8A C10A O2A 104.57(4)
C1C C2C C3C C4C 0.0
C1C C2C C3C C7C -174.9(12)
C1C C8C C10C O1C 93.4(14)
C1C C8C C10C O2C -81.7(14)
C2C C1C C6C C5C 0.0
C2C C1C C8C C9C 20.4(13)
C2C C1C C8C C10C -102.7(11)
C2C C3C C4C C5C 0.0
C2C C3C C7C O3C 17(2)
C2C C3C C7C C11A -161.2(9)
C3C C4C C5C C6C 0.0
C3C C7C C11A C12A -143.1(10)
C3C C7C C11A C16A 38.5(16)
C4C C3C C7C O3C -157.8(15)
C4C C3C C7C C11A 23.9(17)
C4C C5C C6C C1C 0.0
C6C C1C C2C C3C 0.0
C6C C1C C8C C9C -152.9(9)
C6C C1C C8C C10C 84.0(11)
C2A C1A C6A C5A -1.29(6)
C2A C1A C8A C9A 120.93(4)
C2A C1A C8A C10A -117.26(4)
C2A C3A C4A C5A -0.80(7)
C2A C3A C7A O3A 20.18(9)
C2A C3A C7A C11A -160.52(5)
C3A C4A C5A C6A 1.03(7)
C3A C7A C11A C12A -147.81(5)
C3A C7A C11A C16A 36.31(8)
C4A C3A C7A O3A -156.29(7)
C4A C3A C7A C11A 23.01(8)
C4A C5A C6A C1A 0.02(7)
C6A C1A C2A C3A 1.51(6)
C6A C1A C8A C9A -57.09(5)
C6A C1A C8A C10A 64.72(5)
C7A C3A C4A C5A 175.61(5)
C7A C11A C12A C13A -176.80(5)
C7A C11A C16A C15A 175.44(5)
C7C C3C C4C C5C 174.8(12)
C7C C11A C12A C13A -179.2(7)
C7C C11A C16A C15A 178.2(6)
C8A C1A C2A C3A -176.54(4)
C8A C1A C6A C5A 176.74(4)
C8C C1C C2C C3C -173.0(8)
C8C C1C C6C C5C 173.6(8)
C9A C8A C10A O1A 47.67(6)
C9A C8A C10A O2A -132.33(4)
C9C C8C C10C O1C -32.4(15)
C9C C8C C10C O2C 152.5(12)
C11A C12A C13A C14A 1.12(7)
C12A C11A C16A C15A -0.35(6)
C12A C13A C14A C15A -0.30(7)
C13A C14A C15A C16A -0.84(7)
C14A C15A C16A C11A 1.17(7)
C16A C11A C12A C13A -0.79(6)
